data_4111091
loop_
_publ_author_name
'Eric Block'
'Evgeny V. Dikarev'
'Richard S. Glass'
'Jin Jin'
'Bo Li'
'Xiaojie Li'
'Shao-Zhong Zhang'

_publ_section_title
;
 Synthesis, Structure, and Chemistry of New, Mixed Group 14 and 16
 Heterocycles: Nucleophile-Induced Ring Contraction of Mesocyclic
 Dications
;
_journal_name_full 'Journal of the American Chemical Society'
_journal_page_first 14949
_journal_page_last 14961
_journal_paper_doi 10.1021/ja065037j
_journal_volume 128
_journal_year 2006
_chemical_formula_moiety 'Si (C H2 Br)2 (Si (C H3)3)2'
_chemical_formula_sum 'C8 H22 Br2 Si3'
_chemical_formula_weight 362.35
_chemical_name_systematic
; 
 Bis(bromomethyl)bis(trimethylsilyl)silane 
;
_space_group_IT_number 15
_symmetry_cell_setting monoclinic
_symmetry_space_group_name_Hall '-C 2yc'
_symmetry_space_group_name_H-M 'C 1 2/c 1'
_atom_sites_solution_hydrogens difmap
_atom_sites_solution_primary direct
_atom_sites_solution_secondary difmap
_audit_creation_method SHELXL-97
_cell_angle_alpha 90.00
_cell_angle_beta 108.5570(10)
_cell_angle_gamma 90.00
_cell_formula_units_Z 4
_cell_length_a 17.4033(14)
_cell_length_b 7.8526(7)
_cell_length_c 12.3918(10)
_cell_measurement_reflns_used 3916
_cell_measurement_temperature 173(2)
_cell_measurement_theta_max 28.17
_cell_measurement_theta_min 2.47
_cell_volume 1605.4(2)
_computing_cell_refinement 'SMART, SAINT'
_computing_data_collection SMART
_computing_data_reduction SAINT
_computing_molecular_graphics 'SHELXP-93 (Sheldrick, 1993)'
_computing_publication_material 'SHELXCIF-93 (Sheldrick, 1993)'
_computing_structure_refinement 'SHELXL-97 (Sheldrick, 1997)'
_computing_structure_solution 'SHELXS-97 (Sheldrick, 1990)'
_diffrn_ambient_temperature 173(2)
_diffrn_measured_fraction_theta_full 0.952
_diffrn_measured_fraction_theta_max 0.952
_diffrn_measurement_device_type 'Bruker SMART APEX CCD'
_diffrn_measurement_method '0.3 deg wide \w exposures'
_diffrn_radiation_monochromator graphite
_diffrn_radiation_source 'fine-focus sealed tube'
_diffrn_radiation_type MoK\a
_diffrn_radiation_wavelength 0.71073
_diffrn_reflns_av_R_equivalents 0.0184
_diffrn_reflns_av_sigmaI/netI 0.0227
_diffrn_reflns_limit_h_max 22
_diffrn_reflns_limit_h_min -23
_diffrn_reflns_limit_k_max 10
_diffrn_reflns_limit_k_min -10
_diffrn_reflns_limit_l_max 16
_diffrn_reflns_limit_l_min -16
_diffrn_reflns_number 6775
_diffrn_reflns_theta_full 28.20
_diffrn_reflns_theta_max 28.20
_diffrn_reflns_theta_min 2.47
_diffrn_standards_decay_% 0
_diffrn_standards_interval_count na
_diffrn_standards_interval_time na
_diffrn_standards_number 'none (area detector data)'
_exptl_absorpt_coefficient_mu 5.241
_exptl_absorpt_correction_T_max 0.7439
_exptl_absorpt_correction_T_min 0.6223
_exptl_absorpt_correction_type 'multi-scan (SADABS)'
_exptl_crystal_colour colorless
_exptl_crystal_density_diffrn 1.499
_exptl_crystal_density_method none
_exptl_crystal_description block
_exptl_crystal_F_000 728
_exptl_crystal_size_max 0.10
_exptl_crystal_size_mid 0.08
_exptl_crystal_size_min 0.06
_refine_diff_density_max 0.829
_refine_diff_density_min -0.694
_refine_diff_density_rms 0.069
_refine_ls_extinction_coef noref
_refine_ls_extinction_method none
_refine_ls_goodness_of_fit_ref 1.044
_refine_ls_hydrogen_treatment refall
_refine_ls_matrix_type full
_refine_ls_number_parameters 104
_refine_ls_number_reflns 1897
_refine_ls_number_restraints 0
_refine_ls_restrained_S_all 1.044
_refine_ls_R_factor_all 0.0373
_refine_ls_R_factor_gt 0.0300
_refine_ls_shift/su_max 0.002
_refine_ls_shift/su_mean 0.000
_refine_ls_structure_factor_coef Fsqd
_refine_ls_weighting_details 'calc w=1/[\s^2^(Fo^2^)+(0.0481P)^2^+1.0034P] where P=(Fo^2^+2Fc^2^)/3'
_refine_ls_weighting_scheme calc
_refine_ls_wR_factor_gt 0.0717
_refine_ls_wR_factor_ref 0.0749
_reflns_number_gt 1614
_reflns_number_total 1897
_reflns_threshold_expression >2sigma(I)
_cod_data_source_file ja065037jsi20060721_015934.cif
_cod_data_source_block C8H22Br2Si3_23b
_cod_database_code 4111091

loop_
_symmetry_equiv_pos_as_xyz
'x, y, z'
'-x, y, -z+1/2'
'x+1/2, y+1/2, z'
'-x+1/2, y+1/2, -z+1/2'
'-x, -y, -z'
'x, -y, z-1/2'
'-x+1/2, -y+1/2, -z'
'x+1/2, -y+1/2, z-1/2'

loop_
_atom_site_label
_atom_site_type_symbol
_atom_site_fract_x
_atom_site_fract_y
_atom_site_fract_z
_atom_site_U_iso_or_equiv
_atom_site_adp_type
_atom_site_occupancy
_atom_site_symmetry_multiplicity
_atom_site_calc_flag
_atom_site_refinement_flags
Br1 Br 1.112276(18) 1.00988(4) 0.91449(3) 0.05621(13) Uani 1 1 d .
Si1 Si 1.0000 0.73278(10) 0.7500 0.02501(18) Uani 1 2 d S
Si2 Si 0.88434(3) 0.56633(8) 0.73414(5) 0.02780(15) Uani 1 1 d .
C2 C 0.91875(15) 0.3841(3) 0.8357(2) 0.0370(5) Uani 1 1 d .
C1 C 1.01269(14) 0.8758(3) 0.8767(2) 0.0336(5) Uani 1 1 d .
C3 C 0.80697(17) 0.6929(4) 0.7753(3) 0.0455(6) Uani 1 1 d .
C4 C 0.83905(18) 0.4854(4) 0.5858(2) 0.0419(6) Uani 1 1 d .
H1 H 0.9705(19) 0.958(4) 0.863(3) 0.049(8) Uiso 1 1 d .
H2 H 1.0147(17) 0.821(4) 0.940(3) 0.049(8) Uiso 1 1 d .
H3 H 0.8767(17) 0.317(4) 0.837(2) 0.053(8) Uiso 1 1 d .
H4 H 0.945(2) 0.429(5) 0.912(3) 0.070(10) Uiso 1 1 d .
H5 H 0.9561(18) 0.311(4) 0.820(2) 0.048(8) Uiso 1 1 d .
H6 H 0.7889(19) 0.778(4) 0.726(3) 0.060(9) Uiso 1 1 d .
H7 H 0.828(2) 0.739(5) 0.847(3) 0.074(11) Uiso 1 1 d .
H8 H 0.761(2) 0.624(4) 0.773(3) 0.062(9) Uiso 1 1 d .
H9 H 0.8221(17) 0.581(4) 0.536(2) 0.048(8) Uiso 1 1 d .
H10 H 0.796(2) 0.425(5) 0.582(3) 0.074(11) Uiso 1 1 d .
H11 H 0.873(2) 0.418(5) 0.563(3) 0.059(9) Uiso 1 1 d .

loop_
_atom_site_aniso_label
_atom_site_aniso_U_11
_atom_site_aniso_U_22
_atom_site_aniso_U_33
_atom_site_aniso_U_23
_atom_site_aniso_U_13
_atom_site_aniso_U_12
Br1 0.04880(19) 0.0524(2) 0.0672(2) -0.02777(14) 0.01821(15) -0.01905(12)
Si1 0.0231(4) 0.0217(4) 0.0297(4) 0.000 0.0077(3) 0.000
Si2 0.0229(3) 0.0273(3) 0.0330(3) 0.0015(2) 0.0086(2) -0.0002(2)
C2 0.0323(12) 0.0352(13) 0.0434(14) 0.0085(10) 0.0121(10) -0.0010(10)
C1 0.0351(12) 0.0312(12) 0.0346(12) -0.0034(9) 0.0111(10) -0.0026(9)
C3 0.0357(13) 0.0434(15) 0.0636(18) 0.0036(14) 0.0243(13) 0.0067(11)
C4 0.0378(14) 0.0428(15) 0.0389(14) -0.0001(11) 0.0035(11) -0.0060(11)

loop_
_atom_type_symbol
_atom_type_description
_atom_type_scat_dispersion_real
_atom_type_scat_dispersion_imag
_atom_type_scat_source
C C 0.0033 0.0016 'International Tables Vol C Tables 4.2.6.8 and 6.1.1.4'
H H 0.0000 0.0000 'International Tables Vol C Tables 4.2.6.8 and 6.1.1.4'
Si Si 0.0817 0.0704 'International Tables Vol C Tables 4.2.6.8 and 6.1.1.4'
Br Br -0.2901 2.4595 'International Tables Vol C Tables 4.2.6.8 and 6.1.1.4'

loop_
_geom_angle_atom_site_label_1
_geom_angle_atom_site_label_2
_geom_angle_atom_site_label_3
_geom_angle
_geom_angle_site_symmetry_1
_geom_angle_site_symmetry_3
C1 Si1 C1 106.89(16) . 2_756
C1 Si1 Si2 105.69(7) . .
C1 Si1 Si2 112.99(8) 2_756 .
C1 Si1 Si2 112.99(8) . 2_756
C1 Si1 Si2 105.69(7) 2_756 2_756
Si2 Si1 Si2 112.58(4) . 2_756
C4 Si2 C3 109.55(15) . .
C4 Si2 C2 110.27(13) . .
C3 Si2 C2 109.05(13) . .
C4 Si2 Si1 110.67(10) . .
C3 Si2 Si1 110.64(10) . .
C2 Si2 Si1 106.61(8) . .
Si2 C2 H3 111.9(18) . .
Si2 C2 H4 109(2) . .
H3 C2 H4 109(3) . .
Si2 C2 H5 115.2(17) . .
H3 C2 H5 105(3) . .
H4 C2 H5 106(3) . .
Si1 C1 Br1 112.35(12) . .
Si1 C1 H1 111.9(18) . .
Br1 C1 H1 104.6(18) . .
Si1 C1 H2 114.1(19) . .
Br1 C1 H2 105.5(19) . .
H1 C1 H2 108(3) . .
Si2 C3 H6 110(2) . .
Si2 C3 H7 112(2) . .
H6 C3 H7 108(3) . .
Si2 C3 H8 111(2) . .
H6 C3 H8 107(3) . .
H7 C3 H8 109(3) . .
Si2 C4 H9 108.3(18) . .
Si2 C4 H10 109(2) . .
H9 C4 H10 108(3) . .
Si2 C4 H11 113(2) . .
H9 C4 H11 111(3) . .
H10 C4 H11 107(3) . .

loop_
_geom_bond_atom_site_label_1
_geom_bond_atom_site_label_2
_geom_bond_distance
_geom_bond_site_symmetry_2
Br1 C1 1.953(2) .
Si1 C1 1.886(2) .
Si1 C1 1.886(2) 2_756
Si1 Si2 2.3551(7) .
Si1 Si2 2.3551(7) 2_756
Si2 C4 1.866(3) .
Si2 C3 1.871(3) .
Si2 C2 1.873(2) .
C2 H3 0.91(3) .
C2 H4 0.98(4) .
C2 H5 0.93(3) .
C1 H1 0.95(3) .
C1 H2 0.89(3) .
C3 H6 0.89(3) .
C3 H7 0.92(4) .
C3 H8 0.96(3) .
C4 H9 0.96(3) .
C4 H10 0.88(4) .
C4 H11 0.91(3) .

loop_
_geom_torsion_atom_site_label_1
_geom_torsion_atom_site_label_2
_geom_torsion_atom_site_label_3
_geom_torsion_atom_site_label_4
_geom_torsion
_geom_torsion_site_symmetry_1
C1 Si1 Si2 C4 156.90(13) .
C1 Si1 Si2 C4 40.35(13) 2_756
Si2 Si1 Si2 C4 -79.30(10) 2_756
C1 Si1 Si2 C3 35.28(14) .
C1 Si1 Si2 C3 -81.28(14) 2_756
Si2 Si1 Si2 C3 159.08(12) 2_756
C1 Si1 Si2 C2 -83.16(13) .
C1 Si1 Si2 C2 160.28(12) 2_756
Si2 Si1 Si2 C2 40.63(9) 2_756
C1 Si1 C1 Br1 -65.12(10) 2_756
Si2 Si1 C1 Br1 174.26(10) .
Si2 Si1 C1 Br1 50.72(14) 2_756
